data_4069246
loop_
_publ_author_name
'Honz\'i\<cek, Jan'
'Mukhopadhyay, Abhik'
'Santos-Silva, Teresa'
'Rom\~ao, Maria J.'
'Rom\~ao, Carlos C.'

_publ_section_title
;
 Ring-Functionalized Molybdenocene Complexes
;
_journal_issue 9
_journal_name_full Organometallics
_journal_page_first 2871
_journal_paper_doi 10.1021/om9001022
_journal_volume 28
_journal_year 2009
_chemical_formula_moiety 'C13 H13 Mo N2 O4, B F4'
_chemical_formula_sum 'C13 H13 B F4 Mo N2 O4'
_chemical_formula_weight 444.00
_chemical_name_systematic
; 
 ? 
;
_space_group_IT_number 11
_symmetry_cell_setting monoclinic
_symmetry_space_group_name_Hall '-P 2yb'
_symmetry_space_group_name_H-M 'P 1 21/m 1'
_atom_sites_solution_hydrogens geom
_atom_sites_solution_primary direct
_atom_sites_solution_secondary difmap
_audit_creation_method SHELXL-97
_cell_angle_alpha 90.00
_cell_angle_beta 97.91(3)
_cell_angle_gamma 90.00
_cell_formula_units_Z 2
_cell_length_a 6.4180(13)
_cell_length_b 11.568(2)
_cell_length_c 11.538(2)
_cell_measurement_reflns_used 8026
_cell_measurement_temperature 293(2)
_cell_measurement_theta_max 30.38
_cell_measurement_theta_min 2.51
_cell_volume 848.5(3)
_computing_cell_refinement 'Bruker SMART'
_computing_data_collection 'Bruker SMART'
_computing_data_reduction 'Bruker SAINT'
_computing_molecular_graphics 'Bruker SHELXTL'
_computing_publication_material 'Bruker SHELXTL'
_computing_structure_refinement 'Bruker SHELXTL'
_computing_structure_solution 'Bruker SHELXTL'
_diffrn_ambient_temperature 293(2)
_diffrn_measured_fraction_theta_full 0.891
_diffrn_measured_fraction_theta_max 0.891
_diffrn_measurement_device_type 'CCD area detector'
_diffrn_measurement_method 'phi and omega scans'
_diffrn_radiation_monochromator graphite
_diffrn_radiation_source 'fine-focus sealed tube'
_diffrn_radiation_type MoK\a
_diffrn_radiation_wavelength 0.71073
_diffrn_reflns_av_R_equivalents 0.0234
_diffrn_reflns_av_sigmaI/netI 0.0209
_diffrn_reflns_limit_h_max 7
_diffrn_reflns_limit_h_min -9
_diffrn_reflns_limit_k_max 16
_diffrn_reflns_limit_k_min -15
_diffrn_reflns_limit_l_max 15
_diffrn_reflns_limit_l_min -16
_diffrn_reflns_number 12579
_diffrn_reflns_theta_full 30.53
_diffrn_reflns_theta_max 30.53
_diffrn_reflns_theta_min 2.51
_exptl_absorpt_coefficient_mu 0.834
_exptl_absorpt_correction_T_max 0.9674
_exptl_absorpt_correction_T_min 0.8377
_exptl_absorpt_correction_type multi-scan
_exptl_absorpt_process_details '(SADABS; Sheldrick, 1996)'
_exptl_crystal_colour clear
_exptl_crystal_density_diffrn 1.738
_exptl_crystal_density_method 'not measured'
_exptl_crystal_description parallelipiped
_exptl_crystal_F_000 440
_exptl_crystal_size_max 0.22
_exptl_crystal_size_mid 0.06
_exptl_crystal_size_min 0.04
_refine_diff_density_max 0.393
_refine_diff_density_min -0.387
_refine_diff_density_rms 0.067
_refine_ls_extinction_method none
_refine_ls_goodness_of_fit_ref 1.059
_refine_ls_hydrogen_treatment mixed
_refine_ls_matrix_type full
_refine_ls_number_parameters 148
_refine_ls_number_reflns 2416
_refine_ls_number_restraints 0
_refine_ls_restrained_S_all 1.059
_refine_ls_R_factor_all 0.0255
_refine_ls_R_factor_gt 0.0221
_refine_ls_shift/su_max 0.001
_refine_ls_shift/su_mean 0.000
_refine_ls_structure_factor_coef Fsqd
_refine_ls_weighting_details 'calc w=1/[\s^2^(Fo^2^)+(0.0273P)^2^+0.4821P] where P=(Fo^2^+2Fc^2^)/3'
_refine_ls_weighting_scheme calc
_refine_ls_wR_factor_gt 0.0547
_refine_ls_wR_factor_ref 0.0564
_reflns_number_gt 2239
_reflns_number_total 2416
_reflns_threshold_expression >2sigma(I)
_cod_data_source_file om9001022_si_002.cif
_cod_data_source_block 22
_cod_depositor_comments
;
The following automatic conversions were performed:

'_symmetry_cell_setting' value 'Monoclinic' changed to 'monoclinic'
according to /home/saulius/struct/CIF-dictionaries/cif_core.dic
dictionary named 'cif_core.dic' version 2.4.2 from 2011-04-26.

Automatic conversion script
Id: cif_fix_values 1715 2011-07-08 13:25:40Z adriana 
;
_cod_original_sg_symbol_H-M 'P 21/m'
_cod_database_code 4069246

loop_
_symmetry_equiv_pos_as_xyz
'x, y, z'
'-x, y+1/2, -z'
'-x, -y, -z'
'x, -y-1/2, z'

loop_
_atom_site_label
_atom_site_type_symbol
_atom_site_fract_x
_atom_site_fract_y
_atom_site_fract_z
_atom_site_U_iso_or_equiv
_atom_site_adp_type
_atom_site_occupancy
_atom_site_symmetry_multiplicity
_atom_site_calc_flag
_atom_site_refinement_flags
Mo1 Mo 0.64438(3) 0.7500 0.945961(15) 0.01652(6) Uani 1 2 d S
C1 C 0.2885(3) 0.81066(18) 0.88760(17) 0.0311(4) Uani 1 1 d .
C2 C 0.3667(3) 0.84959(16) 1.00136(16) 0.0269(4) Uani 1 1 d .
C3 C 0.4124(4) 0.7500 1.0735(2) 0.0241(5) Uani 1 2 d S
C4 C 0.4975(4) 0.7500 1.1992(2) 0.0401(7) Uani 1 2 d S
C5 C 0.6449(8) 0.8373(5) 1.3667(4) 0.0461(11) Uani 0.50 1 d P
H5A H 0.674(9) 0.923(6) 1.382(5) 0.070(18) Uiso 0.50 1 d P
H5B H 0.566(8) 0.795(4) 1.411(4) 0.048(14) Uiso 0.50 1 d P
H5C H 0.756(8) 0.800(4) 1.368(4) 0.051(16) Uiso 0.50 1 d P
C6 C 0.8375(2) 0.85350(15) 1.04593(14) 0.0232(3) Uani 1 1 d .
C7 C 0.7582(3) 0.58168(17) 0.73462(16) 0.0339(4) Uani 1 1 d .
C8 C 0.8019(5) 0.5137(2) 0.6350(2) 0.0649(8) Uani 1 1 d .
H8A H 0.7026 0.5332 0.5678 0.097 Uiso 1 1 calc R
H8B H 0.7901 0.4330 0.6522 0.097 Uiso 1 1 calc R
H8C H 0.9418 0.5300 0.6190 0.097 Uiso 1 1 calc R
O1 O 0.5345(2) 0.84685(14) 1.24817(12) 0.0412(3) Uani 1 1 d .
O2 O 0.9456(2) 0.91174(12) 1.10809(12) 0.0356(3) Uani 1 1 d .
N1 N 0.7254(2) 0.63524(13) 0.81181(12) 0.0262(3) Uani 1 1 d .
B1 B 0.2098(5) 0.7500 0.5630(3) 0.0317(6) Uani 1 2 d S
F1 F 0.3214(3) 0.65139(15) 0.59553(13) 0.0684(5) Uani 1 1 d .
F2 F 0.0317(4) 0.7500 0.6175(2) 0.0714(7) Uani 1 2 d S
F3 F 0.1535(3) 0.7500 0.44238(14) 0.0451(4) Uani 1 2 d S
H2 H 0.377(3) 0.920(2) 1.0278(18) 0.033(6) Uiso 1 1 d .
H1 H 0.255(3) 0.857(2) 0.8248(19) 0.036(6) Uiso 1 1 d .

loop_
_atom_site_aniso_label
_atom_site_aniso_U_11
_atom_site_aniso_U_22
_atom_site_aniso_U_33
_atom_site_aniso_U_23
_atom_site_aniso_U_13
_atom_site_aniso_U_12
Mo1 0.01310(9) 0.01469(10) 0.02216(10) 0.000 0.00387(6) 0.000
C1 0.0155(7) 0.0390(10) 0.0387(9) 0.0074(8) 0.0031(7) 0.0053(7)
C2 0.0187(7) 0.0216(9) 0.0422(10) 0.0007(7) 0.0104(7) 0.0033(6)
C3 0.0169(9) 0.0231(12) 0.0342(12) 0.000 0.0108(9) 0.000
C4 0.0233(12) 0.068(2) 0.0322(13) 0.000 0.0148(10) 0.000
C5 0.041(2) 0.064(3) 0.033(2) -0.008(2) 0.0034(18) -0.001(2)
C6 0.0199(7) 0.0211(8) 0.0292(8) 0.0014(6) 0.0062(6) 0.0015(6)
C7 0.0459(11) 0.0239(9) 0.0339(9) -0.0042(7) 0.0133(8) -0.0064(8)
C8 0.112(2) 0.0406(14) 0.0515(14) -0.0233(11) 0.0469(15) -0.0184(15)
O1 0.0435(8) 0.0467(9) 0.0349(7) -0.0095(6) 0.0103(6) -0.0023(7)
O2 0.0296(6) 0.0327(8) 0.0435(7) -0.0103(6) 0.0013(6) -0.0082(6)
N1 0.0285(7) 0.0210(7) 0.0296(7) -0.0016(5) 0.0060(6) -0.0006(6)
B1 0.0324(14) 0.0330(16) 0.0305(14) 0.000 0.0075(11) 0.000
F1 0.0853(11) 0.0708(10) 0.0458(7) 0.0057(7) -0.0030(7) 0.0427(9)
F2 0.0647(14) 0.0670(15) 0.0933(17) 0.000 0.0498(13) 0.000
F3 0.0571(11) 0.0378(10) 0.0362(9) 0.000 -0.0086(8) 0.000

loop_
_atom_type_symbol
_atom_type_description
_atom_type_scat_dispersion_real
_atom_type_scat_dispersion_imag
_atom_type_scat_source
C C 0.0033 0.0016 'International Tables Vol C Tables 4.2.6.8 and 6.1.1.4'
B B 0.0013 0.0007 'International Tables Vol C Tables 4.2.6.8 and 6.1.1.4'
N N 0.0061 0.0033 'International Tables Vol C Tables 4.2.6.8 and 6.1.1.4'
O O 0.0106 0.0060 'International Tables Vol C Tables 4.2.6.8 and 6.1.1.4'
F F 0.0171 0.0103 'International Tables Vol C Tables 4.2.6.8 and 6.1.1.4'
Mo Mo -1.6832 0.6857 'International Tables Vol C Tables 4.2.6.8 and 6.1.1.4'
H H 0.0000 0.0000 'International Tables Vol C Tables 4.2.6.8 and 6.1.1.4'

loop_
_geom_angle_atom_site_label_1
_geom_angle_atom_site_label_2
_geom_angle_atom_site_label_3
_geom_angle
_geom_angle_site_symmetry_1
_geom_angle_site_symmetry_3
C6 Mo1 C6 74.56(10) . 4_575
C6 Mo1 N1 81.50(6) . 4_575
C6 Mo1 N1 126.72(6) 4_575 4_575
C6 Mo1 N1 126.72(6) . .
C6 Mo1 N1 81.50(6) 4_575 .
N1 Mo1 N1 76.00(8) 4_575 .
C6 Mo1 C3 92.11(7) . .
C6 Mo1 C3 92.11(7) 4_575 .
N1 Mo1 C3 136.19(5) 4_575 .
N1 Mo1 C3 136.19(5) . .
C6 Mo1 C2 126.34(7) . 4_575
C6 Mo1 C2 88.97(7) 4_575 4_575
N1 Mo1 C2 141.75(6) 4_575 4_575
N1 Mo1 C2 99.48(6) . 4_575
C3 Mo1 C2 36.82(6) . 4_575
C6 Mo1 C2 88.97(7) . .
C6 Mo1 C2 126.34(7) 4_575 .
N1 Mo1 C2 99.48(6) 4_575 .
N1 Mo1 C2 141.75(6) . .
C3 Mo1 C2 36.82(6) . .
C2 Mo1 C2 60.53(10) 4_575 .
C6 Mo1 C1 146.99(7) . 4_575
C6 Mo1 C1 118.93(7) 4_575 4_575
N1 Mo1 C1 107.06(6) 4_575 4_575
N1 Mo1 C1 86.14(6) . 4_575
C3 Mo1 C1 59.26(8) . 4_575
C2 Mo1 C1 35.03(7) 4_575 4_575
C2 Mo1 C1 58.43(7) . 4_575
C6 Mo1 C1 118.93(7) . .
C6 Mo1 C1 146.99(7) 4_575 .
N1 Mo1 C1 86.14(6) 4_575 .
N1 Mo1 C1 107.06(6) . .
C3 Mo1 C1 59.26(8) . .
C2 Mo1 C1 58.43(7) 4_575 .
C2 Mo1 C1 35.03(7) . .
C1 Mo1 C1 34.06(10) 4_575 .
C1 C1 C2 108.59(11) 4_575 .
C1 C1 Mo1 72.97(5) 4_575 .
C2 C1 Mo1 68.24(9) . .
C1 C1 H1 126.3(14) 4_575 .
C2 C1 H1 124.9(14) . .
Mo1 C1 H1 121.0(14) . .
C1 C2 C3 107.63(17) . .
C1 C2 Mo1 76.73(10) . .
C3 C2 Mo1 69.59(11) . .
C1 C2 H2 128.6(14) . .
C3 C2 H2 123.6(14) . .
Mo1 C2 H2 123.2(14) . .
C2 C3 C2 107.5(2) 4_575 .
C2 C3 C4 126.22(11) 4_575 .
C2 C3 C4 126.21(11) . .
C2 C3 Mo1 73.59(11) 4_575 .
C2 C3 Mo1 73.59(11) . .
C4 C3 Mo1 117.18(16) . .
O1 C4 O1 125.1(3) 4_575 .
O1 C4 C3 117.42(13) 4_575 .
O1 C4 C3 117.41(13) . .
O1 C5 C5 94.4(3) . 4_575
O1 C5 H5A 98(3) . .
C5 C5 H5A 166(3) 4_575 .
O1 C5 H5B 110(3) . .
C5 C5 H5B 58(3) 4_575 .
H5A C5 H5B 121(4) . .
O1 C5 H5C 111(3) . .
C5 C5 H5C 59(3) 4_575 .
H5A C5 H5C 112(5) . .
H5B C5 H5C 104(4) . .
O2 C6 Mo1 176.94(15) . .
N1 C7 C8 179.4(2) . .
C7 C8 H8A 109.5 . .
C7 C8 H8B 109.5 . .
H8A C8 H8B 109.5 . .
C7 C8 H8C 109.5 . .
H8A C8 H8C 109.5 . .
H8B C8 H8C 109.5 . .
C4 O1 C5 113.0(3) . .
C7 N1 Mo1 173.86(15) . .
F1 B1 F1 112.5(3) . 4_575
F1 B1 F2 108.03(17) . .
F1 B1 F2 108.03(17) 4_575 .
F1 B1 F3 109.18(16) . .
F1 B1 F3 109.18(16) 4_575 .
F2 B1 F3 109.9(2) . .

loop_
_geom_bond_atom_site_label_1
_geom_bond_atom_site_label_2
_geom_bond_distance
_geom_bond_site_symmetry_2
Mo1 C6 1.9766(17) .
Mo1 C6 1.9767(17) 4_575
Mo1 N1 2.1564(15) 4_575
Mo1 N1 2.1564(15) .
Mo1 C3 2.233(2) .
Mo1 C2 2.2858(18) 4_575
Mo1 C2 2.2858(17) .
Mo1 C1 2.3955(17) 4_575
Mo1 C1 2.3955(17) .
C1 C1 1.403(4) 4_575
C1 C2 1.413(3) .
C1 H1 0.90(2) .
C2 C3 1.428(2) .
C2 H2 0.87(2) .
C3 C2 1.428(2) 4_575
C3 C4 1.478(4) .
C4 O1 1.262(2) 4_575
C4 O1 1.262(2) .
C5 O1 1.455(5) .
C5 C5 2.019(12) 4_575
C5 H5A 1.02(6) .
C5 H5B 0.91(5) .
C5 H5C 0.83(5) .
C6 O2 1.146(2) .
C7 N1 1.128(2) .
C7 C8 1.452(3) .
C8 H8A 0.9600 .
C8 H8B 0.9600 .
C8 H8C 0.9600 .
B1 F1 1.372(2) .
B1 F1 1.372(2) 4_575
B1 F2 1.378(4) .
B1 F3 1.388(3) .
